data_1545404
loop_
_publ_author_name
'Chan, Chieh-Kai'
'Tsai, Yu-Lin'
'Chang, Meng-Yang'

_publ_section_title
;
 Construction of Nitrated Benzo[3.3.1]bicyclic Acetal/Ketal Core via
 Nitration of o-Carbonyl Allylbenzenes.
;
_journal_issue 6
_journal_name_full 'Organic letters'
_journal_page_first 1358
_journal_page_last 1361
_journal_paper_doi 10.1021/acs.orglett.7b00245
_journal_volume 19
_journal_year 2017
_chemical_formula_sum 'C15 H20 N2 O7'
_chemical_formula_weight 340.33
_space_group_crystal_system monoclinic
_space_group_IT_number 14
_space_group_name_Hall '-P 2ybc'
_space_group_name_H-M_alt 'P 1 21/c 1'
_symmetry_space_group_name_Hall '-P 2ybc'
_symmetry_space_group_name_H-M 'P 1 21/c 1'
_atom_sites_solution_hydrogens geom
_audit_creation_method SHELXL-2014/6
_cell_angle_alpha 90
_cell_angle_beta 91.159(3)
_cell_angle_gamma 90
_cell_formula_units_Z 8
_cell_length_a 10.6032(8)
_cell_length_b 14.4941(12)
_cell_length_c 21.7899(18)
_cell_measurement_reflns_used 3466
_cell_measurement_temperature 100(2)
_cell_measurement_theta_max 24.2254
_cell_measurement_theta_min 2.3389
_cell_volume 3348.1(5)
_computing_cell_refinement 'SAINT V8.34A (Bruker AXS Inc., 2013)'
_computing_data_collection 'Bruker APEX2'
_computing_data_reduction 'SAINT V8.34A (Bruker AXS Inc., 2013)'
_computing_molecular_graphics 'Bruker SHELXTL'
_computing_publication_material 'Bruker SHELXTL'
_computing_structure_refinement 'SHELXL-2014/6 (Sheldrick, 2014)'
_diffrn_ambient_temperature 100(2)
_diffrn_detector_area_resol_mean 8.3333
_diffrn_measured_fraction_theta_full 0.995
_diffrn_measured_fraction_theta_max 0.989
_diffrn_measurement_device_type 'Bruker APEX-II CCD'
_diffrn_measurement_method '\f and \w scans'
_diffrn_radiation_type MoK\a
_diffrn_radiation_wavelength 0.71073
_diffrn_reflns_av_R_equivalents 0.0468
_diffrn_reflns_av_unetI/netI 0.0533
_diffrn_reflns_Laue_measured_fraction_full 0.995
_diffrn_reflns_Laue_measured_fraction_max 0.989
_diffrn_reflns_limit_h_max 11
_diffrn_reflns_limit_h_min -13
_diffrn_reflns_limit_k_max 18
_diffrn_reflns_limit_k_min -18
_diffrn_reflns_limit_l_max 27
_diffrn_reflns_limit_l_min -27
_diffrn_reflns_number 26649
_diffrn_reflns_point_group_measured_fraction_full 0.995
_diffrn_reflns_point_group_measured_fraction_max 0.989
_diffrn_reflns_theta_full 25.242
_diffrn_reflns_theta_max 26.439
_diffrn_reflns_theta_min 1.688
_exptl_absorpt_coefficient_mu 0.108
_exptl_absorpt_correction_T_max 0.9485
_exptl_absorpt_correction_T_min 0.7849
_exptl_absorpt_correction_type multi-scan
_exptl_absorpt_process_details 'SADABS V2014/4 (Bruker AXS Inc.)'
_exptl_crystal_colour colorless
_exptl_crystal_density_diffrn 1.350
_exptl_crystal_density_meas ?
_exptl_crystal_density_method 'not measured'
_exptl_crystal_description tabullar
_exptl_crystal_F_000 1440
_exptl_crystal_size_max 0.07
_exptl_crystal_size_mid 0.06
_exptl_crystal_size_min 0.02
_refine_diff_density_max 0.629
_refine_diff_density_min -0.394
_refine_diff_density_rms 0.088
_refine_ls_extinction_method none
_refine_ls_goodness_of_fit_ref 1.035
_refine_ls_hydrogen_treatment constr
_refine_ls_matrix_type full
_refine_ls_number_parameters 443
_refine_ls_number_reflns 6819
_refine_ls_number_restraints 0
_refine_ls_restrained_S_all 1.035
_refine_ls_R_factor_all 0.1143
_refine_ls_R_factor_gt 0.0736
_refine_ls_shift/su_max 0.000
_refine_ls_shift/su_mean 0.000
_refine_ls_structure_factor_coef Fsqd
_refine_ls_weighting_details 'w=1/[\s^2^(Fo^2^)+(0.1075P)^2^+3.9541P] where P=(Fo^2^+2Fc^2^)/3'
_refine_ls_weighting_scheme calc
_refine_ls_wR_factor_gt 0.1945
_refine_ls_wR_factor_ref 0.2254
_reflns_Friedel_coverage 0.000
_reflns_number_gt 4439
_reflns_number_total 6819
_reflns_threshold_expression 'I > 2\s(I)'
_cod_data_source_file ol7b00245_si_007.cif
_cod_data_source_block 161260LT_0m_a
_cod_depositor_comments
;
The following automatic conversions were performed:

'_exptl_crystal_density_meas' value 'not measured' was changed to '?'
- the value is perceived as not measured.

Automatic conversion script
Id: cif_fix_values 4973 2017-02-22 13:04:09Z antanas 

 Adding full bibliography for 1545398--1545406.cif.
;
_cod_database_code 1545404
_shelx_space_group_comment
;
The symmetry employed for this shelxl refinement is uniquely defined
by the following loop, which should always be used as a source of
symmetry information in preference to the above space-group names.
They are only intended as comments.
;
_shelxl_version_number 2014/6

loop_
_space_group_symop_operation_xyz
'x, y, z'
'-x, y+1/2, -z+1/2'
'-x, -y, -z'
'x, -y-1/2, z-1/2'

loop_
_atom_site_label
_atom_site_type_symbol
_atom_site_fract_x
_atom_site_fract_y
_atom_site_fract_z
_atom_site_U_iso_or_equiv
_atom_site_adp_type
_atom_site_occupancy
_atom_site_site_symmetry_order
_atom_site_calc_flag
_atom_site_refinement_flags_posn
_atom_site_refinement_flags_adp
C1 C 0.0696(3) 0.4516(2) 0.40807(15) 0.0290(7) Uani 1 1 d . .
C2 C 0.0774(3) 0.3526(2) 0.38804(13) 0.0240(7) Uani 1 1 d . .
H2 H 0.1630 0.3275 0.3984 0.029 Uiso 1 1 calc R U
C3 C -0.0223(3) 0.29421(19) 0.41822(14) 0.0233(7) Uani 1 1 d . .
H3A H -0.0141 0.3016 0.4633 0.028 Uiso 1 1 calc R U
H3B H -0.1066 0.3172 0.4054 0.028 Uiso 1 1 calc R U
C4 C -0.0136(3) 0.1929(2) 0.40262(13) 0.0205(6) Uani 1 1 d . .
C5 C 0.0626(3) 0.12767(19) 0.43241(13) 0.0217(6) Uani 1 1 d . .
C6 C 0.0600(3) 0.0342(2) 0.41811(14) 0.0247(7) Uani 1 1 d . .
H6 H 0.1128 -0.0075 0.4403 0.030 Uiso 1 1 calc R U
C7 C -0.0186(3) 0.0019(2) 0.37194(13) 0.0232(7) Uani 1 1 d . .
C8 C -0.0965(3) 0.0665(2) 0.34011(13) 0.0217(6) Uani 1 1 d . .
C9 C -0.0930(3) 0.1585(2) 0.35587(13) 0.0221(6) Uani 1 1 d . .
H9 H -0.1466 0.2003 0.3342 0.027 Uiso 1 1 calc R U
C10 C -0.0342(4) 0.5120(2) 0.38313(19) 0.0434(10) Uani 1 1 d . .
H10A H -0.0683 0.5493 0.4164 0.065 Uiso 1 1 calc R U
H10B H -0.1013 0.4734 0.3652 0.065 Uiso 1 1 calc R U
H10C H -0.0007 0.5527 0.3515 0.065 Uiso 1 1 calc R U
C11 C 0.1515(3) 0.3601(2) 0.28662(15) 0.0325(8) Uani 1 1 d . .
H11 H 0.1366 0.3587 0.2435 0.039 Uiso 1 1 calc R U
C12 C -0.2533(3) 0.0916(2) 0.26122(16) 0.0364(8) Uani 1 1 d . .
H12A H -0.3076 0.1245 0.2898 0.055 Uiso 1 1 calc R U
H12B H -0.3057 0.0562 0.2321 0.055 Uiso 1 1 calc R U
H12C H -0.2022 0.1362 0.2388 0.055 Uiso 1 1 calc R U
C13 C 0.0469(3) -0.1570(2) 0.38430(15) 0.0318(8) Uani 1 1 d . .
H13 H 0.0552 -0.1426 0.4291 0.038 Uiso 1 1 calc R U
C14 C 0.1745(4) -0.1583(3) 0.35680(17) 0.0439(9) Uani 1 1 d . .
H14A H 0.1666 -0.1726 0.3129 0.066 Uiso 1 1 calc R U
H14B H 0.2266 -0.2054 0.3773 0.066 Uiso 1 1 calc R U
H14C H 0.2143 -0.0977 0.3621 0.066 Uiso 1 1 calc R U
C15 C -0.0228(4) -0.2467(2) 0.37593(17) 0.0430(9) Uani 1 1 d . .
H15A H -0.1080 -0.2406 0.3921 0.064 Uiso 1 1 calc R U
H15B H 0.0224 -0.2958 0.3981 0.064 Uiso 1 1 calc R U
H15C H -0.0283 -0.2621 0.3322 0.064 Uiso 1 1 calc R U
C16 C 0.4259(3) 0.5372(2) 0.58831(15) 0.0288(7) Uani 1 1 d . .
C17 C 0.4179(3) 0.6345(2) 0.61111(13) 0.0257(7) Uani 1 1 d . .
H17 H 0.3304 0.6585 0.6038 0.031 Uiso 1 1 calc R U
C18 C 0.5121(3) 0.6981(2) 0.58053(14) 0.0233(6) Uani 1 1 d . .
H18A H 0.5987 0.6775 0.5916 0.028 Uiso 1 1 calc R U
H18B H 0.5015 0.6928 0.5354 0.028 Uiso 1 1 calc R U
C19 C 0.4980(3) 0.7984(2) 0.59856(13) 0.0223(6) Uani 1 1 d . .
C20 C 0.4087(3) 0.8606(2) 0.57484(13) 0.0244(7) Uani 1 1 d . .
C21 C 0.4041(3) 0.9532(2) 0.59261(14) 0.0270(7) Uani 1 1 d . .
H21 H 0.3420 0.9930 0.5751 0.032 Uiso 1 1 calc R U
C22 C 0.4895(3) 0.9868(2) 0.63553(14) 0.0243(7) Uani 1 1 d . .
C23 C 0.5817(3) 0.9251(2) 0.66047(13) 0.0235(7) Uani 1 1 d . .
C24 C 0.5836(3) 0.8344(2) 0.64171(13) 0.0228(6) Uani 1 1 d . .
H24 H 0.6460 0.7945 0.6589 0.027 Uiso 1 1 calc R U
C25 C 0.5318(4) 0.4745(2) 0.60931(19) 0.0424(9) Uani 1 1 d . .
H25A H 0.5023 0.4342 0.6422 0.064 Uiso 1 1 calc R U
H25B H 0.6028 0.5118 0.6247 0.064 Uiso 1 1 calc R U
H25C H 0.5592 0.4368 0.5747 0.064 Uiso 1 1 calc R U
C26 C 0.7641(3) 0.9074(2) 0.72549(16) 0.0324(8) Uani 1 1 d . .
H26A H 0.7298 0.8560 0.7491 0.049 Uiso 1 1 calc R U
H26B H 0.8194 0.9448 0.7521 0.049 Uiso 1 1 calc R U
H26C H 0.8125 0.8832 0.6912 0.049 Uiso 1 1 calc R U
C27 C 0.4080(3) 1.1424(2) 0.63127(15) 0.0300(8) Uani 1 1 d . .
H27 H 0.3214 1.1157 0.6264 0.036 Uiso 1 1 calc R U
C28 C 0.4552(3) 1.1719(3) 0.56992(17) 0.0394(9) Uani 1 1 d . .
H28A H 0.5401 1.1979 0.5749 0.059 Uiso 1 1 calc R U
H28B H 0.3984 1.2187 0.5523 0.059 Uiso 1 1 calc R U
H28C H 0.4579 1.1184 0.5424 0.059 Uiso 1 1 calc R U
C29 C 0.4065(4) 1.2205(2) 0.67654(17) 0.0437(9) Uani 1 1 d . .
H29A H 0.3782 1.1977 0.7163 0.066 Uiso 1 1 calc R U
H29B H 0.3488 1.2687 0.6616 0.066 Uiso 1 1 calc R U
H29C H 0.4917 1.2462 0.6813 0.066 Uiso 1 1 calc R U
C30 C 0.3519(3) 0.6357(2) 0.71432(15) 0.0298(7) Uani 1 1 d . .
H30 H 0.3711 0.6336 0.7571 0.036 Uiso 1 1 calc R U
N1 N 0.1538(3) 0.47551(17) 0.44737(13) 0.0307(6) Uani 1 1 d . .
N2 N 0.1498(2) 0.15393(16) 0.48247(11) 0.0249(6) Uani 1 1 d . .
N3 N 0.3139(3) 0.83390(18) 0.52763(12) 0.0296(6) Uani 1 1 d . .
N4 N 0.3381(3) 0.51449(18) 0.55049(13) 0.0311(6) Uani 1 1 d . .
O1 O 0.1412(2) 0.56787(15) 0.46608(12) 0.0406(6) Uani 1 1 d . .
H1 H 0.1917 0.5786 0.4954 0.061 Uiso 1 1 calc R U
O2 O 0.2585(3) 0.3741(2) 0.30480(12) 0.0538(8) Uani 1 1 d . .
O3 O 0.0543(2) 0.34666(16) 0.32210(10) 0.0327(6) Uani 1 1 d . .
O4 O 0.1867(2) 0.23434(15) 0.48595(10) 0.0348(6) Uani 1 1 d . .
O5 O 0.1807(2) 0.09450(15) 0.51987(10) 0.0352(6) Uani 1 1 d . .
O6 O -0.0311(2) -0.08714(14) 0.35409(10) 0.0306(6) Uani 1 1 d . .
O7 O -0.1715(2) 0.02968(14) 0.29508(10) 0.0296(5) Uani 1 1 d . .
O8 O 0.3491(2) 0.42332(16) 0.52974(12) 0.0420(7) Uani 1 1 d . .
H8 H 0.2983 0.4145 0.5002 0.063 Uiso 1 1 calc R U
O9 O 0.4473(2) 0.63539(17) 0.67657(10) 0.0350(6) Uani 1 1 d . .
O10 O 0.2430(3) 0.6383(3) 0.69913(12) 0.0690(10) Uani 1 1 d . .
O11 O 0.2945(2) 0.75217(15) 0.51738(10) 0.0313(5) Uani 1 1 d . .
O12 O 0.2581(3) 0.89521(17) 0.50028(13) 0.0546(8) Uani 1 1 d . .
O13 O 0.6627(2) 0.96344(14) 0.70212(10) 0.0291(5) Uani 1 1 d . .
O14 O 0.4930(2) 1.07377(14) 0.65776(10) 0.0314(6) Uani 1 1 d . .

loop_
_atom_site_aniso_label
_atom_site_aniso_U_11
_atom_site_aniso_U_22
_atom_site_aniso_U_33
_atom_site_aniso_U_23
_atom_site_aniso_U_13
_atom_site_aniso_U_12
C1 0.0262(18) 0.0244(16) 0.0358(18) 0.0027(13) -0.0115(14) -0.0031(13)
C2 0.0233(17) 0.0249(15) 0.0233(16) 0.0025(12) -0.0136(13) -0.0015(12)
C3 0.0194(16) 0.0208(15) 0.0293(16) 0.0004(12) -0.0064(12) 0.0018(12)
C4 0.0161(15) 0.0220(14) 0.0232(15) 0.0001(12) -0.0037(12) -0.0007(11)
C5 0.0239(16) 0.0216(14) 0.0191(15) -0.0012(11) -0.0089(12) -0.0004(12)
C6 0.0275(18) 0.0220(15) 0.0241(16) 0.0031(12) -0.0120(13) 0.0024(12)
C7 0.0300(18) 0.0182(14) 0.0211(15) 0.0003(11) -0.0089(13) 0.0003(12)
C8 0.0224(16) 0.0235(15) 0.0190(14) 0.0017(11) -0.0088(12) -0.0018(12)
C9 0.0199(16) 0.0243(15) 0.0219(15) 0.0058(12) -0.0067(12) 0.0021(12)
C10 0.043(2) 0.0254(17) 0.061(3) 0.0041(16) -0.0278(19) -0.0020(15)
C11 0.037(2) 0.0335(18) 0.0268(17) 0.0051(14) -0.0102(15) 0.0027(15)
C12 0.038(2) 0.0333(18) 0.0372(19) 0.0041(15) -0.0251(16) -0.0013(15)
C13 0.045(2) 0.0198(15) 0.0302(17) -0.0008(13) -0.0159(15) 0.0053(14)
C14 0.051(3) 0.046(2) 0.034(2) -0.0018(16) -0.0018(17) 0.0048(18)
C15 0.062(3) 0.0255(18) 0.041(2) 0.0003(15) -0.0107(18) -0.0015(17)
C16 0.0278(18) 0.0283(16) 0.0299(17) 0.0050(13) -0.0100(14) -0.0022(13)
C17 0.0240(17) 0.0327(17) 0.0199(15) 0.0034(13) -0.0104(12) -0.0019(13)
C18 0.0181(16) 0.0271(15) 0.0245(16) 0.0001(12) -0.0041(12) 0.0013(12)
C19 0.0218(16) 0.0258(15) 0.0193(15) 0.0009(12) -0.0030(12) -0.0010(12)
C20 0.0246(17) 0.0307(16) 0.0176(14) -0.0031(12) -0.0099(12) 0.0027(13)
C21 0.0264(18) 0.0307(16) 0.0236(16) -0.0017(13) -0.0095(13) 0.0089(13)
C22 0.0257(17) 0.0255(15) 0.0214(15) -0.0022(12) -0.0093(12) 0.0029(12)
C23 0.0255(17) 0.0261(15) 0.0183(15) 0.0009(12) -0.0102(12) -0.0005(12)
C24 0.0185(16) 0.0289(16) 0.0207(15) 0.0035(12) -0.0078(12) 0.0023(12)
C25 0.038(2) 0.0306(18) 0.057(2) 0.0045(17) -0.0241(18) 0.0008(15)
C26 0.0299(19) 0.0319(17) 0.0347(18) 0.0062(14) -0.0201(15) -0.0037(14)
C27 0.0340(19) 0.0243(16) 0.0312(18) -0.0007(13) -0.0143(14) 0.0053(13)
C28 0.033(2) 0.045(2) 0.040(2) 0.0102(16) -0.0054(16) -0.0045(16)
C29 0.051(3) 0.0338(19) 0.046(2) -0.0025(16) -0.0031(18) 0.0075(17)
C30 0.032(2) 0.0318(17) 0.0248(17) 0.0034(13) -0.0100(14) 0.0027(14)
N1 0.0324(16) 0.0218(13) 0.0375(16) -0.0042(11) -0.0122(13) -0.0007(11)
N2 0.0292(15) 0.0216(13) 0.0233(13) -0.0024(10) -0.0134(11) 0.0026(11)
N3 0.0318(16) 0.0335(15) 0.0229(14) -0.0070(11) -0.0131(12) 0.0083(12)
N4 0.0313(16) 0.0256(14) 0.0361(16) -0.0038(11) -0.0120(12) 0.0026(11)
O1 0.0426(16) 0.0234(12) 0.0550(17) -0.0103(11) -0.0199(12) 0.0029(10)
O2 0.0353(17) 0.092(2) 0.0339(14) 0.0101(14) -0.0086(12) 0.0070(14)
O3 0.0318(13) 0.0395(13) 0.0262(12) 0.0029(10) -0.0125(10) -0.0114(10)
O4 0.0420(15) 0.0256(12) 0.0358(13) -0.0004(10) -0.0220(11) -0.0044(10)
O5 0.0478(16) 0.0271(12) 0.0298(12) 0.0028(10) -0.0198(11) 0.0023(10)
O6 0.0440(15) 0.0179(10) 0.0290(12) -0.0012(9) -0.0196(10) 0.0031(9)
O7 0.0368(14) 0.0235(11) 0.0275(12) 0.0007(9) -0.0212(10) -0.0010(9)
O8 0.0419(16) 0.0284(13) 0.0548(17) -0.0098(11) -0.0210(12) 0.0038(11)
O9 0.0266(13) 0.0564(16) 0.0214(12) 0.0042(10) -0.0106(10) -0.0069(11)
O10 0.0370(18) 0.140(3) 0.0295(15) 0.0095(17) -0.0076(12) 0.0245(18)
O11 0.0366(14) 0.0306(12) 0.0261(12) -0.0012(9) -0.0126(10) -0.0063(10)
O12 0.069(2) 0.0371(14) 0.0562(17) -0.0138(12) -0.0481(15) 0.0213(13)
O13 0.0304(13) 0.0266(11) 0.0296(12) -0.0009(9) -0.0185(10) -0.0001(9)
O14 0.0405(14) 0.0248(11) 0.0281(12) -0.0037(9) -0.0184(10) 0.0059(10)

loop_
_atom_type_symbol
_atom_type_description
_atom_type_scat_dispersion_real
_atom_type_scat_dispersion_imag
_atom_type_scat_source
C C 0.0033 0.0016 'International Tables Vol C Tables 4.2.6.8 and 6.1.1.4'
N N 0.0061 0.0033 'International Tables Vol C Tables 4.2.6.8 and 6.1.1.4'
O O 0.0106 0.0060 'International Tables Vol C Tables 4.2.6.8 and 6.1.1.4'
H H 0.0000 0.0000 'International Tables Vol C Tables 4.2.6.8 and 6.1.1.4'

loop_
_geom_angle_atom_site_label_1
_geom_angle_atom_site_label_2
_geom_angle_atom_site_label_3
_geom_angle
N1 C1 C10 125.8(3)
N1 C1 C2 114.4(3)
C10 C1 C2 119.8(3)
O3 C2 C1 109.5(2)
O3 C2 C3 106.9(2)
C1 C2 C3 111.4(3)
O3 C2 H2 109.7
C1 C2 H2 109.7
C3 C2 H2 109.7
C4 C3 C2 113.5(3)
C4 C3 H3A 108.9
C2 C3 H3A 108.9
C4 C3 H3B 108.9
C2 C3 H3B 108.9
H3A C3 H3B 107.7
C5 C4 C9 115.6(3)
C5 C4 C3 126.3(3)
C9 C4 C3 118.1(3)
C6 C5 C4 123.2(3)
C6 C5 N2 115.4(2)
C4 C5 N2 121.4(2)
C7 C6 C5 120.3(3)
C7 C6 H6 119.9
C5 C6 H6 119.9
O6 C7 C6 126.1(3)
O6 C7 C8 115.8(2)
C6 C7 C8 118.1(3)
O7 C8 C9 124.9(3)
O7 C8 C7 114.9(3)
C9 C8 C7 120.3(3)
C8 C9 C4 122.5(3)
C8 C9 H9 118.7
C4 C9 H9 118.7
C1 C10 H10A 109.5
C1 C10 H10B 109.5
H10A C10 H10B 109.5
C1 C10 H10C 109.5
H10A C10 H10C 109.5
H10B C10 H10C 109.5
O2 C11 O3 124.9(3)
O2 C11 H11 117.5
O3 C11 H11 117.5
O7 C12 H12A 109.5
O7 C12 H12B 109.5
H12A C12 H12B 109.5
O7 C12 H12C 109.5
H12A C12 H12C 109.5
H12B C12 H12C 109.5
O6 C13 C14 109.8(3)
O6 C13 C15 105.8(3)
C14 C13 C15 112.9(3)
O6 C13 H13 109.4
C14 C13 H13 109.4
C15 C13 H13 109.4
C13 C14 H14A 109.5
C13 C14 H14B 109.5
H14A C14 H14B 109.5
C13 C14 H14C 109.5
H14A C14 H14C 109.5
H14B C14 H14C 109.5
C13 C15 H15A 109.5
C13 C15 H15B 109.5
H15A C15 H15B 109.5
C13 C15 H15C 109.5
H15A C15 H15C 109.5
H15B C15 H15C 109.5
N4 C16 C17 114.3(3)
N4 C16 C25 124.8(3)
C17 C16 C25 120.9(3)
O9 C17 C16 108.8(2)
O9 C17 C18 107.1(2)
C16 C17 C18 112.5(3)
O9 C17 H17 109.5
C16 C17 H17 109.5
C18 C17 H17 109.5
C19 C18 C17 113.5(3)
C19 C18 H18A 108.9
C17 C18 H18A 108.9
C19 C18 H18B 108.9
C17 C18 H18B 108.9
H18A C18 H18B 107.7
C24 C19 C20 115.7(3)
C24 C19 C18 117.9(3)
C20 C19 C18 126.4(3)
C21 C20 C19 122.9(3)
C21 C20 N3 114.7(3)
C19 C20 N3 122.3(3)
C22 C21 C20 120.1(3)
C22 C21 H21 119.9
C20 C21 H21 119.9
O14 C22 C21 125.9(3)
O14 C22 C23 115.8(2)
C21 C22 C23 118.3(3)
O13 C23 C24 125.3(3)
O13 C23 C22 114.7(3)
C24 C23 C22 120.0(3)
C23 C24 C19 123.0(3)
C23 C24 H24 118.5
C19 C24 H24 118.5
C16 C25 H25A 109.5
C16 C25 H25B 109.5
H25A C25 H25B 109.5
C16 C25 H25C 109.5
H25A C25 H25C 109.5
H25B C25 H25C 109.5
O13 C26 H26A 109.5
O13 C26 H26B 109.5
H26A C26 H26B 109.5
O13 C26 H26C 109.5
H26A C26 H26C 109.5
H26B C26 H26C 109.5
O14 C27 C28 109.5(3)
O14 C27 C29 105.6(3)
C28 C27 C29 112.2(3)
O14 C27 H27 109.8
C28 C27 H27 109.8
C29 C27 H27 109.8
C27 C28 H28A 109.5
C27 C28 H28B 109.5
H28A C28 H28B 109.5
C27 C28 H28C 109.5
H28A C28 H28C 109.5
H28B C28 H28C 109.5
C27 C29 H29A 109.5
C27 C29 H29B 109.5
H29A C29 H29B 109.5
C27 C29 H29C 109.5
H29A C29 H29C 109.5
H29B C29 H29C 109.5
O10 C30 O9 125.3(3)
O10 C30 H30 117.4
O9 C30 H30 117.4
C1 N1 O1 112.6(3)
O5 N2 O4 123.0(2)
O5 N2 C5 117.9(2)
O4 N2 C5 119.1(2)
O12 N3 O11 122.7(3)
O12 N3 C20 117.9(3)
O11 N3 C20 119.5(2)
C16 N4 O8 112.8(3)
N1 O1 H1 109.5
C11 O3 C2 116.9(2)
C7 O6 C13 118.8(2)
C8 O7 C12 117.6(2)
N4 O8 H8 109.5
C30 O9 C17 117.4(2)
C23 O13 C26 117.8(2)
C22 O14 C27 118.9(2)

loop_
_geom_bond_atom_site_label_1
_geom_bond_atom_site_label_2
_geom_bond_distance
C1 N1 1.273(4)
C1 C10 1.500(4)
C1 C2 1.502(4)
C2 O3 1.455(4)
C2 C3 1.514(4)
C2 H2 1.0000
C3 C4 1.511(4)
C3 H3A 0.9900
C3 H3B 0.9900
C4 C5 1.394(4)
C4 C9 1.400(4)
C5 C6 1.390(4)
C5 N2 1.466(4)
C6 C7 1.375(4)
C6 H6 0.9500
C7 O6 1.354(3)
C7 C8 1.420(4)
C8 O7 1.360(3)
C8 C9 1.378(4)
C9 H9 0.9500
C10 H10A 0.9800
C10 H10B 0.9800
C10 H10C 0.9800
C11 O2 1.212(4)
C11 O3 1.315(4)
C11 H11 0.9500
C12 O7 1.441(4)
C12 H12A 0.9800
C12 H12B 0.9800
C12 H12C 0.9800
C13 O6 1.457(4)
C13 C14 1.491(5)
C13 C15 1.504(5)
C13 H13 1.0000
C14 H14A 0.9800
C14 H14B 0.9800
C14 H14C 0.9800
C15 H15A 0.9800
C15 H15B 0.9800
C15 H15C 0.9800
C16 N4 1.274(4)
C16 C17 1.498(4)
C16 C25 1.509(4)
C17 O9 1.454(4)
C17 C18 1.524(4)
C17 H17 1.0000
C18 C19 1.513(4)
C18 H18A 0.9900
C18 H18B 0.9900
C19 C24 1.395(4)
C19 C20 1.399(4)
C20 C21 1.397(4)
C20 N3 1.475(4)
C21 C22 1.377(4)
C21 H21 0.9500
C22 O14 1.351(4)
C22 C23 1.424(4)
C23 O13 1.356(3)
C23 C24 1.377(4)
C24 H24 0.9500
C25 H25A 0.9800
C25 H25B 0.9800
C25 H25C 0.9800
C26 O13 1.433(4)
C26 H26A 0.9800
C26 H26B 0.9800
C26 H26C 0.9800
C27 O14 1.454(4)
C27 C28 1.499(5)
C27 C29 1.502(5)
C27 H27 1.0000
C28 H28A 0.9800
C28 H28B 0.9800
C28 H28C 0.9800
C29 H29A 0.9800
C29 H29B 0.9800
C29 H29C 0.9800
C30 O10 1.195(4)
C30 O9 1.317(4)
C30 H30 0.9500
N1 O1 1.407(3)
N2 O5 1.226(3)
N2 O4 1.231(3)
N3 O12 1.217(3)
N3 O11 1.222(3)
N4 O8 1.402(3)
O1 H1 0.8400
O8 H8 0.8400
